data_7234773
loop_
_publ_author_name
'Yanping Wu'
'Sisi Wang'
'Zhifang Li'
'Zhen Shen'
'Hua Lu'

_publ_section_title
;
 Chiral binaphthyl-linked BODIPY analogues: synthesis and spectroscopic
 properties
;
_journal_name_full 'Journal of Materials Chemistry C'
_journal_page_first 4668
_journal_page_last 4674
_journal_paper_doi 10.1039/C6TC00975A
_journal_volume 4
_journal_year 2016
_chemical_formula_sum 'C33 H18 B F2 N3 O3'
_chemical_formula_weight 553.31
_space_group_IT_number 19
_space_group_name_Hall 'P 2ac 2ab'
_space_group_name_H-M_alt 'P 21 21 21'
_symmetry_cell_setting orthorhombic
_symmetry_space_group_name_H-M 'P 21 21 21'
_atom_sites_solution_hydrogens geom
_atom_sites_solution_primary direct
_atom_sites_solution_secondary difmap
_cell_angle_alpha 90.00
_cell_angle_beta 90.00
_cell_angle_gamma 90.00
_cell_formula_units_Z 4
_cell_length_a 11.4844(15)
_cell_length_b 14.5457(16)
_cell_length_c 15.7575(19)
_cell_measurement_reflns_used 2294
_cell_measurement_temperature 296(2)
_cell_measurement_theta_max 27.47
_cell_measurement_theta_min 2.19
_cell_volume 2632.3(6)
_computing_cell_refinement 'Bruker SAINT'
_computing_data_collection 'Bruker APEX2'
_computing_data_reduction 'Bruker SAINT'
_computing_molecular_graphics 'Bruker SHELXTL'
_computing_publication_material 'Bruker SHELXTL'
_computing_structure_refinement 'SHELXL-97 (Sheldrick, 2008)'
_computing_structure_solution 'SHELXS-97 (Sheldrick, 2008)'
_diffrn_ambient_temperature 296(2)
_diffrn_measured_fraction_theta_full 0.990
_diffrn_measured_fraction_theta_max 0.990
_diffrn_measurement_device_type 'Bruker APEX-II CCD'
_diffrn_measurement_method '\f and \w scans'
_diffrn_radiation_monochromator graphite
_diffrn_radiation_source 'fine-focus sealed tube'
_diffrn_radiation_type MoK\a
_diffrn_radiation_wavelength 0.71073
_diffrn_reflns_av_R_equivalents 0.0282
_diffrn_reflns_av_sigmaI/netI 0.0513
_diffrn_reflns_limit_h_max 6
_diffrn_reflns_limit_h_min -13
_diffrn_reflns_limit_k_max 11
_diffrn_reflns_limit_k_min -17
_diffrn_reflns_limit_l_max 18
_diffrn_reflns_limit_l_min -18
_diffrn_reflns_number 8309
_diffrn_reflns_theta_full 25.19
_diffrn_reflns_theta_max 25.19
_diffrn_reflns_theta_min 1.91
_exptl_absorpt_coefficient_mu 0.100
_exptl_absorpt_correction_T_max 0.986
_exptl_absorpt_correction_T_min 0.980
_exptl_absorpt_correction_type multi-scan
_exptl_crystal_colour colorless
_exptl_crystal_density_diffrn 1.396
_exptl_crystal_density_method 'not measured'
_exptl_crystal_description block
_exptl_crystal_F_000 1136
_exptl_crystal_size_max 0.21
_exptl_crystal_size_mid 0.17
_exptl_crystal_size_min 0.14
_refine_diff_density_max 0.132
_refine_diff_density_min -0.143
_refine_diff_density_rms 0.035
_refine_ls_abs_structure_details 'Flack H D (1983), Acta Cryst. A39, 876-881'
_refine_ls_abs_structure_Flack 2.2(11)
_refine_ls_extinction_method none
_refine_ls_goodness_of_fit_ref 1.035
_refine_ls_hydrogen_treatment mixed
_refine_ls_matrix_type full
_refine_ls_number_parameters 379
_refine_ls_number_reflns 4545
_refine_ls_number_restraints 0
_refine_ls_restrained_S_all 1.035
_refine_ls_R_factor_all 0.0680
_refine_ls_R_factor_gt 0.0407
_refine_ls_shift/su_max 0.000
_refine_ls_shift/su_mean 0.000
_refine_ls_structure_factor_coef Fsqd
_refine_ls_weighting_details 'calc w=1/[\s^2^(Fo^2^)+(0.0369P)^2^+0.5201P] where P=(Fo^2^+2Fc^2^)/3'
_refine_ls_weighting_scheme calc
_refine_ls_wR_factor_gt 0.0855
_refine_ls_wR_factor_ref 0.1049
_reflns_number_gt 3285
_reflns_number_total 4545
_reflns_threshold_expression >2sigma(I)
_cod_data_source_file J-Mater-Chem-C-2016-4-4668.cif
_cod_data_source_block mo_20151112a_0m
_cod_depositor_comments
;
The following automatic conversions were performed:

data item '_exptl_absorpt_correction_type' value 'Multi-scan' was
changed to 'multi-scan' in accordance with the built-in table derived
from the CIF Core dictionary named 'cif_core.dic' version 2.4.5 last
updated on 2014-11-21.

Automatic conversion script
Id: cif_fix_values 6909 2019-04-08 15:41:33Z antanas 
;
_cod_original_sg_symbol_H-M P2(1)2(1)2(1)
_cod_database_code 7234773

loop_
_symmetry_equiv_pos_as_xyz
'x, y, z'
'-x+1/2, -y, z+1/2'
'-x, y+1/2, -z+1/2'
'x+1/2, -y+1/2, -z'

loop_
_atom_site_label
_atom_site_type_symbol
_atom_site_fract_x
_atom_site_fract_y
_atom_site_fract_z
_atom_site_U_iso_or_equiv
_atom_site_adp_type
_atom_site_occupancy
_atom_site_symmetry_multiplicity
_atom_site_calc_flag
_atom_site_refinement_flags
_atom_site_disorder_assembly
_atom_site_disorder_group
C21 C -0.0359(2) 0.16750(19) 0.32801(15) 0.0414(6) Uani 1 1 d . . .
C25 C 0.1453(3) 0.13069(19) 0.40041(16) 0.0448(7) Uani 1 1 d . . .
H25 H 0.2230 0.1127 0.3992 0.054 Uiso 1 1 calc R . .
C26 C 0.0821(3) 0.14363(19) 0.32628(16) 0.0447(7) Uani 1 1 d . . .
C10 C 0.0565(3) 0.19157(19) 0.12403(16) 0.0440(7) Uani 1 1 d . . .
C9 C 0.0565(3) 0.2627(2) 0.06102(17) 0.0490(8) Uani 1 1 d . . .
C12 C -0.0355(3) 0.04512(19) 0.06235(17) 0.0451(7) Uani 1 1 d . . .
C11 C -0.0289(3) 0.1152(2) 0.12599(16) 0.0443(7) Uani 1 1 d . . .
C24 C 0.0870(3) 0.14589(18) 0.47669(16) 0.0404(7) Uani 1 1 d . . .
C23 C -0.0275(3) 0.17482(19) 0.47782(16) 0.0427(7) Uani 1 1 d . . .
C17 C -0.1158(3) -0.02846(19) 0.07371(18) 0.0483(8) Uani 1 1 d . . .
C22 C -0.0916(3) 0.18466(19) 0.40428(16) 0.0461(7) Uani 1 1 d . . .
H22 H -0.1695 0.2022 0.4059 0.055 Uiso 1 1 calc R . .
C7 C -0.0259(3) 0.3342(2) -0.0644(2) 0.0660(9) Uani 1 1 d . . .
H7 H -0.0801 0.3345 -0.1082 0.079 Uiso 1 1 calc R . .
C3 C 0.2197(3) 0.3352(2) 0.1345(2) 0.0638(9) Uani 1 1 d . . .
H3 H 0.2746 0.3820 0.1377 0.077 Uiso 1 1 calc R . .
C1 C 0.1346(3) 0.1982(2) 0.18912(17) 0.0464(7) Uani 1 1 d . . .
C19 C -0.1784(3) 0.0359(2) 0.20779(19) 0.0555(8) Uani 1 1 d . . .
H19 H -0.2250 0.0339 0.2560 0.067 Uiso 1 1 calc R . .
C4 C 0.1389(3) 0.3348(2) 0.06657(19) 0.0566(8) Uani 1 1 d . . .
C20 C -0.1005(3) 0.1085(2) 0.19526(17) 0.0444(7) Uani 1 1 d . . .
C15 C -0.0582(4) -0.0913(2) -0.0608(2) 0.0654(10) Uani 1 1 d . . .
H15 H -0.0673 -0.1353 -0.1031 0.078 Uiso 1 1 calc R . .
C8 C -0.0267(3) 0.2653(2) -0.00667(17) 0.0530(8) Uani 1 1 d . . .
H8 H -0.0822 0.2189 -0.0110 0.064 Uiso 1 1 calc R . .
C14 C 0.0238(3) -0.0209(2) -0.0715(2) 0.0625(9) Uani 1 1 d . . .
H14 H 0.0698 -0.0189 -0.1200 0.075 Uiso 1 1 calc R . .
C6 C 0.0559(4) 0.4049(3) -0.0584(2) 0.0795(12) Uani 1 1 d . . .
H6 H 0.0549 0.4523 -0.0980 0.095 Uiso 1 1 calc R . .
C16 C -0.1243(3) -0.0964(2) 0.0098(2) 0.0608(9) Uani 1 1 d . . .
H16 H -0.1759 -0.1451 0.0166 0.073 Uiso 1 1 calc R . .
C2 C 0.2188(3) 0.2687(2) 0.19507(19) 0.0605(9) Uani 1 1 d . . .
H2 H 0.2722 0.2697 0.2394 0.073 Uiso 1 1 calc R . .
C18 C -0.1850(3) -0.0316(2) 0.14843(19) 0.0564(9) Uani 1 1 d . . .
H18 H -0.2356 -0.0807 0.1568 0.068 Uiso 1 1 calc R . .
C13 C 0.0357(3) 0.0445(2) -0.01034(18) 0.0540(8) Uani 1 1 d . . .
H13 H 0.0921 0.0899 -0.0167 0.065 Uiso 1 1 calc R . .
C5 C 0.1379(4) 0.4054(3) 0.0051(2) 0.0759(12) Uani 1 1 d . . .
H5 H 0.1928 0.4523 0.0076 0.091 Uiso 1 1 calc R . .
C28 C 0.1272(3) 0.14162(18) 0.56541(16) 0.0418(7) Uani 1 1 d . . .
C27 C -0.0621(3) 0.19088(19) 0.56769(17) 0.0450(7) Uani 1 1 d . . .
O2 O -0.10047(17) 0.18031(13) 0.25528(11) 0.0496(5) Uani 1 1 d . . .
O1 O 0.13996(17) 0.12760(13) 0.25042(11) 0.0507(5) Uani 1 1 d . . .
O3 O -0.15322(18) 0.21831(15) 0.59585(12) 0.0563(5) Uani 1 1 d . . .
F2 F -0.02898(19) 0.1129(2) 0.75107(13) 0.1059(9) Uani 1 1 d . . .
F1 F 0.0239(2) 0.26172(16) 0.74179(12) 0.0958(8) Uani 1 1 d . . .
B1 B 0.0441(4) 0.1743(3) 0.7129(2) 0.0595(10) Uani 1 1 d . . .
N2 N 0.0370(2) 0.16917(16) 0.61622(13) 0.0426(6) Uani 1 1 d . . .
N1 N 0.1743(2) 0.14733(16) 0.73416(14) 0.0492(6) Uani 1 1 d . . .
N3 N 0.2298(2) 0.11768(17) 0.59024(14) 0.0502(6) Uani 1 1 d . . .
C29 C 0.2539(3) 0.12024(19) 0.67659(18) 0.0477(7) Uani 1 1 d . . .
C31 C 0.3928(4) 0.0989(2) 0.7874(2) 0.0695(10) Uani 1 1 d . . .
H31 H 0.4672 0.0826 0.8052 0.083 Uiso 1 1 calc R . .
C30 C 0.3658(3) 0.0958(2) 0.7030(2) 0.0610(9) Uani 1 1 d . . .
H30 H 0.4214 0.0777 0.6635 0.073 Uiso 1 1 calc R . .
C32 C 0.3120(3) 0.1254(3) 0.8457(2) 0.0650(10) Uani 1 1 d . . .
H32 H 0.3298 0.1260 0.9033 0.078 Uiso 1 1 calc R . .
C33 C 0.2046(3) 0.1508(2) 0.81787(18) 0.0634(9) Uani 1 1 d . . .
H33 H 0.1501 0.1712 0.8572 0.076 Uiso 1 1 calc R . .

loop_
_atom_site_aniso_label
_atom_site_aniso_U_11
_atom_site_aniso_U_22
_atom_site_aniso_U_33
_atom_site_aniso_U_23
_atom_site_aniso_U_13
_atom_site_aniso_U_12
C21 0.0391(16) 0.0516(16) 0.0333(13) 0.0023(13) -0.0016(14) -0.0039(14)
C25 0.0418(17) 0.0533(17) 0.0394(14) -0.0084(13) 0.0028(14) 0.0030(14)
C26 0.0451(18) 0.0521(17) 0.0370(14) -0.0092(13) 0.0042(14) -0.0012(14)
C10 0.0473(18) 0.0501(17) 0.0347(14) -0.0078(12) 0.0049(14) -0.0104(14)
C9 0.058(2) 0.0490(17) 0.0398(15) -0.0066(13) 0.0130(15) -0.0096(15)
C12 0.0510(18) 0.0438(16) 0.0406(15) 0.0058(13) -0.0083(15) -0.0030(15)
C11 0.0518(19) 0.0484(16) 0.0327(13) 0.0034(12) -0.0044(14) -0.0100(15)
C24 0.0377(17) 0.0451(16) 0.0383(14) -0.0028(12) 0.0020(13) -0.0020(14)
C23 0.0485(19) 0.0424(15) 0.0372(14) -0.0007(13) 0.0032(14) -0.0013(15)
C17 0.0523(19) 0.0427(16) 0.0500(17) 0.0073(13) -0.0221(15) -0.0055(15)
C22 0.0392(16) 0.0564(17) 0.0427(15) 0.0037(14) -0.0005(14) -0.0007(14)
C7 0.085(3) 0.062(2) 0.0507(18) 0.0038(17) 0.0033(19) -0.002(2)
C3 0.057(2) 0.069(2) 0.066(2) -0.0190(18) 0.0156(18) -0.0255(19)
C1 0.0446(18) 0.0576(18) 0.0370(15) -0.0084(13) 0.0092(14) -0.0045(15)
C19 0.052(2) 0.070(2) 0.0452(17) 0.0127(16) -0.0061(15) -0.0161(18)
C4 0.062(2) 0.0568(18) 0.0506(17) -0.0067(15) 0.0170(17) -0.0137(17)
C20 0.0449(17) 0.0520(17) 0.0363(14) 0.0038(12) -0.0088(13) -0.0075(15)
C15 0.080(3) 0.0489(19) 0.068(2) -0.0157(17) -0.017(2) 0.0049(18)
C8 0.063(2) 0.0536(18) 0.0419(16) -0.0004(14) 0.0038(16) -0.0101(17)
C14 0.077(2) 0.0548(19) 0.0556(19) -0.0064(16) -0.0020(19) 0.0085(18)
C6 0.112(3) 0.066(2) 0.061(2) 0.0178(19) 0.017(2) -0.015(2)
C16 0.068(2) 0.0420(17) 0.072(2) 0.0026(16) -0.023(2) -0.0061(17)
C2 0.055(2) 0.081(2) 0.0457(17) -0.0182(17) 0.0085(16) -0.0201(19)
C18 0.053(2) 0.060(2) 0.0562(19) 0.0155(16) -0.0134(16) -0.0167(17)
C13 0.063(2) 0.0504(18) 0.0485(17) -0.0027(15) -0.0021(17) -0.0056(17)
C5 0.091(3) 0.066(2) 0.071(2) 0.0003(18) 0.019(2) -0.031(2)
C28 0.0423(18) 0.0439(16) 0.0392(14) -0.0021(12) 0.0030(14) 0.0023(14)
C27 0.0462(19) 0.0469(16) 0.0418(15) 0.0039(13) 0.0048(15) -0.0034(14)
O2 0.0480(12) 0.0641(12) 0.0366(10) 0.0001(10) -0.0046(9) 0.0017(10)
O1 0.0516(13) 0.0649(13) 0.0356(10) -0.0069(10) 0.0034(10) -0.0006(10)
O3 0.0451(13) 0.0776(14) 0.0462(11) 0.0018(10) 0.0105(11) 0.0043(12)
F2 0.0608(13) 0.183(2) 0.0740(13) 0.0653(16) 0.0131(12) -0.0100(15)
F1 0.1144(18) 0.1195(18) 0.0534(11) -0.0293(12) -0.0091(12) 0.0503(15)
B1 0.062(3) 0.080(3) 0.0370(17) 0.0064(19) 0.0063(18) 0.006(2)
N2 0.0409(14) 0.0519(14) 0.0352(11) 0.0007(10) 0.0000(11) 0.0031(12)
N1 0.0524(15) 0.0587(16) 0.0366(12) 0.0049(11) 0.0002(12) -0.0021(13)
N3 0.0470(16) 0.0629(15) 0.0408(13) -0.0061(12) -0.0063(12) 0.0071(13)
C29 0.0505(19) 0.0480(17) 0.0446(16) -0.0010(13) -0.0035(15) 0.0027(14)
C31 0.069(2) 0.075(2) 0.064(2) -0.0006(18) -0.027(2) 0.004(2)
C30 0.059(2) 0.064(2) 0.061(2) -0.0120(16) -0.0110(18) 0.0101(18)
C32 0.063(2) 0.090(2) 0.0428(17) 0.0067(17) -0.0139(17) -0.014(2)
C33 0.070(2) 0.085(2) 0.0356(15) 0.0043(16) 0.0010(16) -0.0058(19)

loop_
_atom_type_symbol
_atom_type_description
_atom_type_scat_dispersion_real
_atom_type_scat_dispersion_imag
_atom_type_scat_source
C C 0.0033 0.0016 'International Tables Vol C Tables 4.2.6.8 and 6.1.1.4'
H H 0.0000 0.0000 'International Tables Vol C Tables 4.2.6.8 and 6.1.1.4'
B B 0.0013 0.0007 'International Tables Vol C Tables 4.2.6.8 and 6.1.1.4'
N N 0.0061 0.0033 'International Tables Vol C Tables 4.2.6.8 and 6.1.1.4'
O O 0.0106 0.0060 'International Tables Vol C Tables 4.2.6.8 and 6.1.1.4'
F F 0.0171 0.0103 'International Tables Vol C Tables 4.2.6.8 and 6.1.1.4'

loop_
_geom_angle_atom_site_label_1
_geom_angle_atom_site_label_2
_geom_angle_atom_site_label_3
_geom_angle
_geom_angle_site_symmetry_1
_geom_angle_site_symmetry_3
O2 C21 C22 116.7(2) . .
O2 C21 C26 122.6(2) . .
C22 C21 C26 120.6(2) . .
C26 C25 C24 117.0(3) . .
O1 C26 C25 116.9(2) . .
O1 C26 C21 121.5(2) . .
C25 C26 C21 121.6(2) . .
C1 C10 C9 118.0(3) . .
C1 C10 C11 118.1(2) . .
C9 C10 C11 123.7(3) . .
C4 C9 C8 118.2(3) . .
C4 C9 C10 119.4(3) . .
C8 C9 C10 122.4(3) . .
C13 C12 C17 118.3(3) . .
C13 C12 C11 122.9(3) . .
C17 C12 C11 118.8(3) . .
C20 C11 C12 118.4(3) . .
C20 C11 C10 117.8(2) . .
C12 C11 C10 123.7(2) . .
C23 C24 C25 121.1(3) . .
C23 C24 C28 107.4(2) . .
C25 C24 C28 131.4(3) . .
C22 C23 C24 121.9(3) . .
C22 C23 C27 129.8(3) . .
C24 C23 C27 108.3(2) . .
C16 C17 C18 122.0(3) . .
C16 C17 C12 118.7(3) . .
C18 C17 C12 119.4(3) . .
C23 C22 C21 117.6(3) . .
C8 C7 C6 120.4(3) . .
C2 C3 C4 121.6(3) . .
C10 C1 O1 119.4(3) . .
C10 C1 C2 123.4(3) . .
O1 C1 C2 117.0(3) . .
C18 C19 C20 119.0(3) . .
C5 C4 C3 121.5(3) . .
C5 C4 C9 119.4(3) . .
C3 C4 C9 119.1(3) . .
C11 C20 C19 123.4(3) . .
C11 C20 O2 118.8(3) . .
C19 C20 O2 117.7(3) . .
C16 C15 C14 121.1(3) . .
C7 C8 C9 121.0(3) . .
C13 C14 C15 119.6(3) . .
C5 C6 C7 120.9(3) . .
C15 C16 C17 120.7(3) . .
C3 C2 C1 118.4(3) . .
C19 C18 C17 121.1(3) . .
C14 C13 C12 121.5(3) . .
C6 C5 C4 120.2(3) . .
N3 C28 N2 126.4(2) . .
N3 C28 C24 125.9(2) . .
N2 C28 C24 107.8(2) . .
O3 C27 N2 125.2(3) . .
O3 C27 C23 129.4(3) . .
N2 C27 C23 105.4(2) . .
C21 O2 C20 117.3(2) . .
C26 O1 C1 116.5(2) . .
F2 B1 F1 110.9(3) . .
F2 B1 N2 112.0(3) . .
F1 B1 N2 111.6(3) . .
F2 B1 N1 109.0(3) . .
F1 B1 N1 108.6(3) . .
N2 B1 N1 104.4(3) . .
C28 N2 C27 111.1(2) . .
C28 N2 B1 123.9(3) . .
C27 N2 B1 125.0(3) . .
C29 N1 C33 119.3(3) . .
C29 N1 B1 124.8(2) . .
C33 N1 B1 115.9(3) . .
C28 N3 C29 118.2(3) . .
N1 C29 N3 122.2(3) . .
N1 C29 C30 119.9(3) . .
N3 C29 C30 118.0(3) . .
C32 C31 C30 120.8(3) . .
C31 C30 C29 119.4(3) . .
C33 C32 C31 118.5(3) . .
C32 C33 N1 122.2(3) . .

loop_
_geom_bond_atom_site_label_1
_geom_bond_atom_site_label_2
_geom_bond_distance
_geom_bond_site_symmetry_2
C21 O2 1.377(3) .
C21 C22 1.384(4) .
C21 C26 1.400(4) .
C25 C26 1.388(4) .
C25 C24 1.394(4) .
C26 O1 1.387(3) .
C10 C1 1.366(4) .
C10 C9 1.434(4) .
C10 C11 1.482(4) .
C9 C4 1.417(4) .
C9 C8 1.433(4) .
C12 C13 1.407(4) .
C12 C17 1.424(4) .
C12 C11 1.432(4) .
C11 C20 1.370(4) .
C24 C23 1.381(4) .
C24 C28 1.474(4) .
C23 C22 1.381(4) .
C23 C27 1.489(4) .
C17 C16 1.414(4) .
C17 C18 1.421(4) .
C7 C8 1.354(4) .
C7 C6 1.395(5) .
C3 C2 1.358(5) .
C3 C4 1.416(5) .
C1 O1 1.411(3) .
C1 C2 1.412(4) .
C19 C18 1.358(4) .
C19 C20 1.399(4) .
C4 C5 1.411(5) .
C20 O2 1.409(3) .
C15 C16 1.349(5) .
C15 C14 1.402(5) .
C14 C13 1.361(4) .
C6 C5 1.374(6) .
C28 N3 1.289(4) .
C28 N2 1.369(4) .
C27 O3 1.205(3) .
C27 N2 1.407(4) .
F2 B1 1.365(5) .
F1 B1 1.370(5) .
B1 N2 1.527(4) .
B1 N1 1.583(5) .
N1 C29 1.347(4) .
N1 C33 1.365(4) .
N3 C29 1.389(3) .
C29 C30 1.396(4) .
C31 C32 1.362(5) .
C31 C30 1.366(4) .
C32 C33 1.360(5) .
